data_2224073
loop_
_publ_author_name
'Zhu, Zhi-Biao'
'Gao, Shan'
'Ng, Seik Weng'

_publ_section_title
;
 Ethane-1,2-diammonium naphthalene-1,5-disulfonate
;
_journal_coeditor_code XU2622
_journal_issue 11
_journal_name_full 'Acta Crystallographica Section E'
_journal_page_first o2658
_journal_paper_doi 10.1107/S1600536809039762
_journal_volume 65
_journal_year 2009
_chemical_formula_iupac 'C2 H10 N2 2+, C10 H6 O6 S2 2-'
_chemical_formula_moiety 'C2 H10 N2 2+, C10 H6 O6 S2 2-'
_chemical_formula_sum 'C12 H16 N2 O6 S2'
_chemical_formula_weight 348.39
_chemical_name_systematic
;
Ethane-1,2-diammonium naphthalene-1,5-disulfonate
;
_space_group_IT_number 14
_symmetry_cell_setting monoclinic
_symmetry_space_group_name_Hall '-P 2ybc'
_symmetry_space_group_name_H-M 'P 1 21/c 1'
_atom_sites_solution_hydrogens geom
_atom_sites_solution_primary direct
_atom_sites_solution_secondary difmap
_audit_creation_method SHELXL-97
_cell_angle_alpha 90.00
_cell_angle_beta 100.19(3)
_cell_angle_gamma 90.00
_cell_formula_units_Z 2
_cell_length_a 11.188(7)
_cell_length_b 8.230(4)
_cell_length_c 8.492(6)
_cell_measurement_reflns_used 6820
_cell_measurement_temperature 293(2)
_cell_measurement_theta_max 27.5
_cell_measurement_theta_min 3.1
_cell_volume 769.6(8)
_computing_cell_refinement 'RAPID-AUTO (Rigaku, 1998)'
_computing_data_collection 'RAPID-AUTO (Rigaku, 1998)'
_computing_data_reduction 'CrystalClear (Rigaku/MSC, 2002)'
_computing_molecular_graphics 'X-SEED (Barbour, 2001)'
_computing_publication_material 'publCIF (Westrip, 2009)'
_computing_structure_refinement 'SHELXL97 (Sheldrick, 2008)'
_computing_structure_solution 'SHELXS97 (Sheldrick, 2008)'
_diffrn_ambient_temperature 293(2)
_diffrn_measured_fraction_theta_full 0.999
_diffrn_measured_fraction_theta_max 0.999
_diffrn_measurement_device_type 'Rigaku R-AXIS RAPID IP'
_diffrn_measurement_method \w
_diffrn_radiation_monochromator graphite
_diffrn_radiation_source 'fine-focus sealed tube'
_diffrn_radiation_type MoK\a
_diffrn_radiation_wavelength 0.71073
_diffrn_reflns_av_R_equivalents 0.0116
_diffrn_reflns_av_sigmaI/netI 0.0091
_diffrn_reflns_limit_h_max 14
_diffrn_reflns_limit_h_min -14
_diffrn_reflns_limit_k_max 10
_diffrn_reflns_limit_k_min -9
_diffrn_reflns_limit_l_max 11
_diffrn_reflns_limit_l_min -11
_diffrn_reflns_number 7310
_diffrn_reflns_theta_full 27.47
_diffrn_reflns_theta_max 27.47
_diffrn_reflns_theta_min 3.09
_diffrn_standards_decay_% 0
_diffrn_standards_interval_count 0
_diffrn_standards_interval_time 0
_diffrn_standards_number 0
_exptl_absorpt_coefficient_mu 0.376
_exptl_absorpt_correction_T_max 0.9185
_exptl_absorpt_correction_T_min 0.8924
_exptl_absorpt_correction_type multi-scan
_exptl_absorpt_process_details '(ABSCOR; Higashi, 1995)'
_exptl_crystal_colour Colorless
_exptl_crystal_density_diffrn 1.503
_exptl_crystal_density_method 'not measured'
_exptl_crystal_description Prism
_exptl_crystal_F_000 364
_exptl_crystal_size_max 0.31
_exptl_crystal_size_mid 0.27
_exptl_crystal_size_min 0.23
_refine_diff_density_max 0.415
_refine_diff_density_min -0.234
_refine_ls_extinction_method none
_refine_ls_goodness_of_fit_ref 1.056
_refine_ls_hydrogen_treatment mixed
_refine_ls_matrix_type full
_refine_ls_number_parameters 112
_refine_ls_number_reflns 1759
_refine_ls_number_restraints 3
_refine_ls_restrained_S_all 1.056
_refine_ls_R_factor_all 0.0332
_refine_ls_R_factor_gt 0.0308
_refine_ls_shift/su_max 0.001
_refine_ls_shift/su_mean 0.001
_refine_ls_structure_factor_coef Fsqd
_refine_ls_weighting_details 'calc w=1/[\s^2^(Fo^2^)+(0.0652P)^2^+0.1775P] where P=(Fo^2^+2Fc^2^)/3'
_refine_ls_weighting_scheme calc
_refine_ls_wR_factor_gt 0.0947
_refine_ls_wR_factor_ref 0.0967
_reflns_number_gt 1599
_reflns_number_total 1759
_reflns_threshold_expression I>2\s(I)
_cod_data_source_file xu2622.cif
_cod_data_source_block I
_cod_depositor_comments
;
The following automatic conversions were performed:
'_symmetry_cell_setting' value 'Monoclinic' changed to 'monoclinic'
according to '/home/saulius/struct/CIF-dictionaries/cif_core.dic'
dictionary named 'cif_core.dic' version 2.4.1 from
2010-06-29.

'_exptl_absorpt_correction_type' value 'Multi-scan' changed
to 'multi-scan' according to
'/home/saulius/struct/CIF-dictionaries/cif_core.dic' dictionary named
'cif_core.dic' version 2.4.1 from 2010-06-29.

Automatic conversion script
Id: cif_fix_enum 1527 2010-12-29 10:47:43Z saulius 

The following automatic conversions were performed:

'_symmetry_cell_setting' value 'Monoclinic' changed to 'monoclinic'
according to /home/saulius/struct/CIF-dictionaries/cif_core.dic
dictionary named 'cif_core.dic' version 2.4.1 from
2010-06-29.

'_exptl_absorpt_correction_type' value 'Multi-scan'
changed to 'multi-scan' according to
/home/saulius/struct/CIF-dictionaries/cif_core.dic dictionary named
'cif_core.dic' version 2.4.1 from 2010-06-29.

Automatic conversion script
Id: cif_fix_values 1715 2011-07-08 13:25:40Z adriana 
;
_cod_original_sg_symbol_H-M 'P 21/c'
_cod_database_code 2224073
_cod_database_fobs_code 2224073

loop_
_symmetry_equiv_pos_as_xyz
'x, y, z'
'-x, y+1/2, -z+1/2'
'-x, -y, -z'
'x, -y-1/2, z-1/2'

loop_
_atom_site_type_symbol
_atom_site_label
_atom_site_fract_x
_atom_site_fract_y
_atom_site_fract_z
_atom_site_U_iso_or_equiv
_atom_site_adp_type
_atom_site_calc_flag
_atom_site_refinement_flags
_atom_site_occupancy
_atom_site_disorder_assembly
_atom_site_disorder_group
S S1 0.80614(3) 0.49980(4) 0.49518(4) 0.02704(14) Uani d . 1 . .
O O1 0.83952(9) 0.58324(13) 0.64845(12) 0.0385(3) Uani d . 1 . .
O O2 0.82188(9) 0.32459(13) 0.51712(14) 0.0415(3) Uani d . 1 . .
O O3 0.86701(9) 0.56466(15) 0.37277(13) 0.0406(3) Uani d . 1 . .
N N1 0.98833(11) 0.32604(14) 0.85576(14) 0.0297(3) Uani d D 1 . .
C C1 0.64836(11) 0.53300(16) 0.43172(15) 0.0262(3) Uani d . 1 . .
C C2 0.61199(13) 0.6030(2) 0.28556(18) 0.0388(3) Uani d . 1 . .
H H2 0.6693 0.6333 0.2240 0.047 Uiso calc R 1 . .
C C3 0.48746(14) 0.6294(2) 0.22779(19) 0.0450(4) Uani d . 1 . .
H H3 0.4629 0.6766 0.1278 0.054 Uiso calc R 1 . .
C C4 0.40295(12) 0.58634(18) 0.31707(17) 0.0349(3) Uani d . 1 . .
H H4 0.3212 0.6047 0.2771 0.042 Uiso calc R 1 . .
C C5 0.43711(11) 0.51406(14) 0.46991(16) 0.0239(3) Uani d . 1 . .
C C6 1.04788(12) 0.44939(17) 0.96990(16) 0.0310(3) Uani d . 1 . .
H H6A 1.0988 0.5190 0.9175 0.037 Uiso calc R 1 . .
H H6B 1.0990 0.3962 1.0593 0.037 Uiso calc R 1 . .
H H11 0.9543(15) 0.367(2) 0.7649(14) 0.041(5) Uiso d D 1 . .
H H12 1.0407(14) 0.254(2) 0.835(2) 0.048(5) Uiso d D 1 . .
H H13 0.9362(13) 0.2720(19) 0.8978(19) 0.041(5) Uiso d D 1 . .

loop_
_atom_site_aniso_label
_atom_site_aniso_U_11
_atom_site_aniso_U_22
_atom_site_aniso_U_33
_atom_site_aniso_U_12
_atom_site_aniso_U_13
_atom_site_aniso_U_23
S1 0.0183(2) 0.0338(2) 0.0301(2) 0.00095(10) 0.00700(14) 0.00333(11)
O1 0.0296(5) 0.0519(6) 0.0336(5) -0.0094(4) 0.0046(4) -0.0029(4)
O2 0.0324(5) 0.0361(6) 0.0585(7) 0.0095(4) 0.0152(5) 0.0056(5)
O3 0.0255(5) 0.0610(7) 0.0380(6) -0.0009(5) 0.0130(4) 0.0098(5)
N1 0.0320(6) 0.0295(6) 0.0288(5) 0.0020(5) 0.0085(4) 0.0005(4)
C1 0.0195(6) 0.0303(6) 0.0293(6) 0.0013(5) 0.0058(4) 0.0031(5)
C2 0.0265(6) 0.0556(9) 0.0362(7) 0.0008(6) 0.0110(5) 0.0172(6)
C3 0.0312(7) 0.0663(10) 0.0371(8) 0.0055(7) 0.0056(6) 0.0266(7)
C4 0.0230(6) 0.0473(8) 0.0336(7) 0.0040(6) 0.0027(5) 0.0126(6)
C5 0.0207(6) 0.0249(6) 0.0268(6) 0.0012(4) 0.0060(5) 0.0026(4)
C6 0.0294(7) 0.0322(6) 0.0325(7) 0.0010(6) 0.0087(5) -0.0031(5)

loop_
_atom_type_symbol
_atom_type_description
_atom_type_scat_dispersion_real
_atom_type_scat_dispersion_imag
_atom_type_scat_source
C C 0.0033 0.0016 'International Tables Vol C Tables 4.2.6.8 and 6.1.1.4'
H H 0.0000 0.0000 'International Tables Vol C Tables 4.2.6.8 and 6.1.1.4'
N N 0.0061 0.0033 'International Tables Vol C Tables 4.2.6.8 and 6.1.1.4'
O O 0.0106 0.0060 'International Tables Vol C Tables 4.2.6.8 and 6.1.1.4'
S S 0.1246 0.1234 'International Tables Vol C Tables 4.2.6.8 and 6.1.1.4'

loop_
_geom_angle_atom_site_label_1
_geom_angle_atom_site_label_2
_geom_angle_atom_site_label_3
_geom_angle_site_symmetry_1
_geom_angle_site_symmetry_3
_geom_angle
_geom_angle_publ_flag
O3 S1 O1 . . 112.91(8) ?
O3 S1 O2 . . 113.31(7) ?
O1 S1 O2 . . 110.14(7) ?
O3 S1 C1 . . 107.19(7) ?
O1 S1 C1 . . 106.39(7) ?
O2 S1 C1 . . 106.38(6) ?
C6 N1 H11 . . 113.1(12) ?
C6 N1 H12 . . 110.9(13) ?
H11 N1 H12 . . 106.8(17) ?
C6 N1 H13 . . 110.1(12) ?
H11 N1 H13 . . 110.4(16) ?
H12 N1 H13 . . 105.3(17) ?
C2 C1 C5 . 3_666 121.56(12) ?
C2 C1 S1 . . 117.55(10) ?
C5 C1 S1 3_666 . 120.89(10) ?
C1 C2 C3 . . 119.96(13) ?
C1 C2 H2 . . 120.0 ?
C3 C2 H2 . . 120.0 ?
C4 C3 C2 . . 120.52(13) ?
C4 C3 H3 . . 119.7 ?
C2 C3 H3 . . 119.7 ?
C3 C4 C5 . . 121.23(13) ?
C3 C4 H4 . . 119.4 ?
C5 C4 H4 . . 119.4 ?
C4 C5 C5 . 3_666 118.99(14) ?
C4 C5 C1 . 3_666 123.28(12) ?
C5 C5 C1 3_666 3_666 117.73(15) ?
N1 C6 C6 . 3_767 109.58(15) ?
N1 C6 H6A . . 109.8 ?
C6 C6 H6A 3_767 . 109.8 ?
N1 C6 H6B . . 109.8 ?
C6 C6 H6B 3_767 . 109.8 ?
H6A C6 H6B . . 108.2 ?

loop_
_geom_bond_atom_site_label_1
_geom_bond_atom_site_label_2
_geom_bond_site_symmetry_2
_geom_bond_distance
_geom_bond_publ_flag
S1 O3 . 1.4421(12) ?
S1 O1 . 1.4606(14) ?
S1 O2 . 1.4606(13) ?
S1 C1 . 1.7733(17) ?
N1 C6 . 1.4784(19) ?
N1 H11 . 0.867(9) ?
N1 H12 . 0.870(9) ?
N1 H13 . 0.860(9) ?
C1 C2 . 1.363(2) ?
C1 C5 3_666 1.4300(18) ?
C2 C3 . 1.410(2) ?
C2 H2 . 0.9300 ?
C3 C4 . 1.359(2) ?
C3 H3 . 0.9300 ?
C4 C5 . 1.417(2) ?
C4 H4 . 0.9300 ?
C5 C5 3_666 1.428(3) ?
C5 C1 3_666 1.4300(18) ?
C6 C6 3_767 1.516(3) ?
C6 H6A . 0.9700 ?
C6 H6B . 0.9700 ?

loop_
_geom_hbond_atom_site_label_D
_geom_hbond_atom_site_label_H
_geom_hbond_atom_site_label_A
_geom_hbond_site_symmetry_A
_geom_hbond_distance_DH
_geom_hbond_distance_HA
_geom_hbond_distance_DA
_geom_hbond_angle_DHA
_geom_hbond_publ_flag
N1 H11 O1 . 0.870(10) 2.310(10) 3.052(2) 144(2) yes
N1 H11 O2 . 0.870(10) 2.380(10) 3.137(3) 147(2) yes
N1 H12 O1 2_746 0.870(10) 1.930(10) 2.7800(19) 164(2) yes
N1 H13 O2 4_566 0.860(10) 1.940(10) 2.790(2) 171(2) yes

loop_
_geom_torsion_atom_site_label_1
_geom_torsion_atom_site_label_2
_geom_torsion_atom_site_label_3
_geom_torsion_atom_site_label_4
_geom_torsion_site_symmetry_1
_geom_torsion_site_symmetry_2
_geom_torsion_site_symmetry_3
_geom_torsion_site_symmetry_4
_geom_torsion
_geom_torsion_publ_flag
O3 S1 C1 C2 . . . . 2.51(14) ?
O1 S1 C1 C2 . . . . 123.56(13) ?
O2 S1 C1 C2 . . . . -119.01(13) ?
O3 S1 C1 C5 . . . 3_666 -178.25(11) ?
O1 S1 C1 C5 . . . 3_666 -57.19(13) ?
O2 S1 C1 C5 . . . 3_666 60.24(12) ?
C5 C1 C2 C3 3_666 . . . -0.5(2) ?
S1 C1 C2 C3 . . . . 178.79(14) ?
C1 C2 C3 C4 . . . . 0.4(3) ?
C2 C3 C4 C5 . . . . 0.0(3) ?
C3 C4 C5 C5 . . . 3_666 -0.2(2) ?
C3 C4 C5 C1 . . . 3_666 179.91(15) ?
